data_7110325
loop_
_publ_author_name
'Milway, Victoria A.'
'Thompson, Laurence K.'
'Miller, David O.'

_publ_section_title
;
 Self-assembly by ligand disassembly?--formation of an unusual
 dodecanuclear [Co(II)~6~Co(III)~6~] cluster
;
_journal_coden_ASTM CHCOFS
_journal_issue 16
_journal_name_full
;
 Chemical Communications (Cambridge, United Kingdom)
;
_journal_page_first 1790
_journal_page_last 1791
_journal_paper_doi 10.1039/b405131a
_journal_year 2004
_chemical_formula_sum 'C213 H171 Cl9 Co13 N62 O84'
_chemical_formula_weight 6028.26
_space_group_IT_number 176
_symmetry_cell_setting hexagonal
_symmetry_space_group_name_Hall '-P 6c'
_symmetry_space_group_name_H-M 'P 63/m'
_atom_sites_solution_hydrogens geom
_atom_sites_solution_primary direct
_atom_sites_solution_secondary difmap
_audit_creation_method SHELXL-97
_cell_angle_alpha 90.00
_cell_angle_beta 90.00
_cell_angle_gamma 120.00
_cell_formula_units_Z 2
_cell_length_a 24.2682(6)
_cell_length_b 24.2682(6)
_cell_length_c 29.4699(15)
_cell_measurement_reflns_used 8041
_cell_measurement_temperature 193(2)
_cell_measurement_theta_max 25.79
_cell_measurement_theta_min 2.29
_cell_volume 15030.9(9)
_computing_cell_refinement 'Bruker SAINT (Bruker, 1997)'
_computing_data_collection 'Bruker SMART (Bruker, 1997)'
_computing_data_reduction 'Bruker SAINT (Bruker, 1997)'
_computing_molecular_graphics 'teXsan for Windows (MSC, 1997)'
_computing_publication_material 'teXsan for Windows (MSC, 1997)'
_computing_structure_refinement 'SHELXL-97 (Sheldrick, 1997)'
_computing_structure_solution 'SHELXS-97 (Sheldrick, 1990)'
_diffrn_ambient_temperature 193(2)
_diffrn_detector_area_resol_mean 8.192
_diffrn_measured_fraction_theta_full 0.999
_diffrn_measured_fraction_theta_max 0.999
_diffrn_measurement_device_type 'Bruker PLATFORM diffractometer/SMART 1000 CCD area detector'
_diffrn_measurement_method '\w scans'
_diffrn_radiation_monochromator graphite
_diffrn_radiation_source 'fine-focus sealed tube'
_diffrn_radiation_type MoK\a
_diffrn_radiation_wavelength 0.71073
_diffrn_reflns_av_R_equivalents 0.0700
_diffrn_reflns_av_sigmaI/netI 0.0355
_diffrn_reflns_limit_h_max 30
_diffrn_reflns_limit_h_min -30
_diffrn_reflns_limit_k_max 30
_diffrn_reflns_limit_k_min -30
_diffrn_reflns_limit_l_max 35
_diffrn_reflns_limit_l_min -36
_diffrn_reflns_number 96958
_diffrn_reflns_theta_full 26.38
_diffrn_reflns_theta_max 26.38
_diffrn_reflns_theta_min 0.97
_diffrn_standards_decay_% 0
_diffrn_standards_interval_time 0
_diffrn_standards_number 0
_exptl_absorpt_coefficient_mu 0.861
_exptl_absorpt_correction_T_max 0.7822
_exptl_absorpt_correction_T_min 0.6727
_exptl_absorpt_correction_type multi-scan
_exptl_absorpt_process_details 'SADABS (Sheldrick, 1996)'
_exptl_crystal_colour dark-orange
_exptl_crystal_density_diffrn 1.332
_exptl_crystal_density_method 'not measured'
_exptl_crystal_description fragment
_exptl_crystal_F_000 6118
_exptl_crystal_size_max 0.50
_exptl_crystal_size_mid 0.40
_exptl_crystal_size_min 0.30
_refine_diff_density_max 1.631
_refine_diff_density_min -0.908
_refine_diff_density_rms 0.264
_refine_ls_extinction_method none
_refine_ls_goodness_of_fit_ref 1.111
_refine_ls_hydrogen_treatment mixed
_refine_ls_matrix_type full
_refine_ls_number_parameters 570
_refine_ls_number_reflns 10478
_refine_ls_number_restraints 0
_refine_ls_restrained_S_all 1.111
_refine_ls_R_factor_all 0.1415
_refine_ls_R_factor_gt 0.0937
_refine_ls_shift/su_max 0.001
_refine_ls_shift/su_mean 0.000
_refine_ls_structure_factor_coef Fsqd
_refine_ls_weighting_details 'calc w=1/[\s^2^(Fo^2^)+(0.1803P)^2^+65.6329P] where P=(Fo^2^+2Fc^2^)/3'
_refine_ls_weighting_scheme calc
_refine_ls_wR_factor_gt 0.2713
_refine_ls_wR_factor_ref 0.3347
_reflns_number_gt 6895
_reflns_number_total 10478
_reflns_threshold_expression >2sigma(I)
_cod_data_source_file b405131asup1.cif
_cod_data_source_block shelxl
_cod_depositor_comments
;
The following automatic conversions were performed:

'_symmetry_cell_setting' value 'Hexagonal' changed to 'hexagonal'
according to /home/saulius/struct/CIF-dictionaries/cif_core.dic
dictionary named 'cif_core.dic' version 2.4.2 from 2011-04-26.

Automatic conversion script
Id: cif_fix_values 1891 2012-01-12 08:04:46Z andrius 
;
_cod_original_sg_symbol_H-M P6(3)/m
_cod_database_code 7110325

loop_
_symmetry_equiv_pos_as_xyz
'x, y, z'
'-y, x-y, z'
'-x+y, -x, z'
'-x, -y, z+1/2'
'y, -x+y, z+1/2'
'x-y, x, z+1/2'
'-x, -y, -z'
'y, -x+y, -z'
'x-y, x, -z'
'x, y, -z-1/2'
'-y, x-y, -z-1/2'
'-x+y, -x, -z-1/2'

loop_
_atom_site_label
_atom_site_type_symbol
_atom_site_fract_x
_atom_site_fract_y
_atom_site_fract_z
_atom_site_U_iso_or_equiv
_atom_site_adp_type
_atom_site_occupancy
_atom_site_symmetry_multiplicity
_atom_site_calc_flag
_atom_site_refinement_flags
Co1 Co 0.63721(4) 0.03718(4) 0.60634(3) 0.0332(3) Uani 1 1 d .
Co2 Co 0.62624(4) 0.19497(4) 0.62065(3) 0.0394(3) Uani 1 1 d .
Co3 Co 0.0000 0.0000 0.5000 0.0588(7) Uani 1 6 d S
Cl1 Cl 0.32339(11) 0.04068(12) 0.66523(14) 0.1028(12) Uani 1 1 d .
Cl2 Cl 0.94124(14) 0.1698(2) 0.7500 0.0714(10) Uani 1 2 d S
O1 O 0.5988(2) 0.0886(2) 0.62031(15) 0.0350(9) Uani 1 1 d .
O2 O 0.5963(2) 0.2629(2) 0.61522(19) 0.0499(13) Uani 1 1 d .
O3 O 0.5132(2) 0.2779(2) 0.62055(18) 0.0446(11) Uani 1 1 d .
O4 O 0.6669(2) 0.0450(2) 0.66715(15) 0.0381(10) Uani 1 1 d .
O5 O 0.6336(3) 0.1938(3) 0.55022(18) 0.0527(13) Uani 1 1 d .
O6 O 0.5457(3) 0.1161(3) 0.5240(3) 0.0738(18) Uani 1 1 d .
O7 O 0.5729(5) 0.2131(5) 0.5076(4) 0.128(4) Uani 1 1 d .
O8 O 0.2725(3) 0.2128(3) 0.4868(3) 0.083(2) Uani 1 1 d .
O9 O 0.1901(3) 0.1530(4) 0.5282(3) 0.082(2) Uani 1 1 d .
O10 O 0.1876(3) 0.1391(3) 0.4557(3) 0.0812(19) Uani 1 1 d .
O11 O 0.7461(7) 0.3011(7) 0.7228(6) 0.053(4) Uani 0.33 1 d P
O12 O 0.7595(9) 0.2436(10) 0.7680(7) 0.076(6) Uani 0.33 1 d P
O13 O 0.8346(9) 0.3257(15) 0.7500 0.182(14) Uani 0.67 2 d SP
O14 O 0.6325(3) 0.2000(3) 0.69014(19) 0.0597(15) Uani 1 1 d .
O15 O 0.0806(4) 0.0204(4) 0.4601(3) 0.090(2) Uani 1 1 d .
O16 O 0.2837(7) -0.1289(8) 0.6488(8) 0.112(6) Uani 0.50 1 d P
O17 O 0.6667 0.3333 0.5414(5) 0.081(4) Uani 1 3 d S
O18 O 0.6667 0.3333 0.7045(9) 0.085(7) Uani 0.50 3 d SP
N1 N 0.6531(3) -0.0315(3) 0.5958(2) 0.0437(13) Uani 1 1 d .
N2 N 0.5553(3) -0.0289(3) 0.61929(18) 0.0369(12) Uani 1 1 d .
N3 N 0.5103(3) -0.0121(3) 0.62856(19) 0.0403(13) Uani 1 1 d .
N4 N 0.5287(3) 0.1416(3) 0.62734(18) 0.0361(12) Uani 1 1 d .
N5 N 0.6296(3) 0.0475(3) 0.54228(18) 0.0377(12) Uani 1 1 d .
N6 N 0.7186(3) 0.1037(2) 0.59659(17) 0.0349(11) Uani 1 1 d .
N7 N 0.7590(3) 0.1242(3) 0.63333(18) 0.0366(12) Uani 1 1 d .
N8 N 0.7284(4) 0.0881(4) 0.7500 0.0380(17) Uani 1 2 d S
N9 N 0.5826(4) 0.1720(4) 0.5257(3) 0.0644(19) Uani 1 1 d .
N10 N 0.2174(4) 0.1685(4) 0.4897(3) 0.0655(19) Uani 1 1 d .
N11 N 0.7783(7) 0.2919(8) 0.7500 0.057(4) Uani 0.67 2 d SP
N12 N 1.0327(16) 0.4845(19) 0.7500 0.115(12) Uani 0.50 2 d SP
N13 N 0.8312(18) 0.0115(17) 0.6526(13) 0.080(9) Uiso 0.25 1 d P
C1 C 0.7069(4) -0.0277(4) 0.5820(3) 0.0496(17) Uani 1 1 d .
C2 C 0.7123(5) -0.0817(5) 0.5765(4) 0.067(2) Uani 1 1 d .
C3 C 0.6619(5) -0.1400(4) 0.5863(4) 0.076(3) Uani 1 1 d .
C4 C 0.6047(4) -0.1445(4) 0.6012(3) 0.063(2) Uani 1 1 d .
C5 C 0.6011(4) -0.0894(3) 0.6053(3) 0.0477(17) Uani 1 1 d .
C6 C 0.5438(4) -0.0864(3) 0.6186(3) 0.0478(17) Uani 1 1 d .
C7 C 0.4782 -0.1413 0.6254 0.052(2) Uiso 0.75 1 d P
C8 C 0.4438 -0.1443 0.6633 0.082(4) Uiso 0.75 1 d P
C9 C 0.3832 -0.1960 0.6706 0.101(5) Uiso 0.75 1 d P
C10 C 0.3557 -0.2322 0.6339 0.147(8) Uiso 0.75 1 d P
C11 C 0.3818 -0.2344 0.5956 0.117(6) Uiso 0.75 1 d P
C12 C 0.4492 -0.1872 0.5912 0.092(4) Uiso 0.75 1 d P
C13 C 0.4937 -0.1428 0.6439 0.076 Uiso 0.25 1 d P
C14 C 0.4961 -0.1765 0.6814 0.076 Uiso 0.25 1 d P
C15 C 0.4406 -0.2291 0.6974 0.076 Uiso 0.25 1 d P
C16 C 0.3827 -0.2480 0.6758 0.076 Uiso 0.25 1 d P
C17 C 0.3803 -0.2143 0.6383 0.076 Uiso 0.25 1 d P
C18 C 0.4358 -0.1617 0.6223 0.076 Uiso 0.25 1 d P
C19 C 0.5387(3) 0.0504(3) 0.6281(2) 0.0350(13) Uani 1 1 d .
C20 C 0.4984(3) 0.0795(3) 0.6352(2) 0.0365(14) Uani 1 1 d .
C21 C 0.4343(3) 0.0454(3) 0.6467(3) 0.0450(16) Uani 1 1 d .
C22 C 0.4031(4) 0.0804(4) 0.6498(3) 0.0556(19) Uani 1 1 d .
C23 C 0.4329(3) 0.1449(4) 0.6415(3) 0.0460(16) Uani 1 1 d .
C24 C 0.4970(3) 0.1736(3) 0.6302(2) 0.0381(14) Uani 1 1 d .
C25 C 0.5385(3) 0.2439(3) 0.6210(2) 0.0386(15) Uani 1 1 d .
C26 C 0.5795(3) 0.0118(3) 0.5156(2) 0.0435(16) Uani 1 1 d .
C27 C 0.5808(4) 0.0252(4) 0.4695(2) 0.0482(17) Uani 1 1 d .
C28 C 0.6343(4) 0.0765(4) 0.4511(2) 0.0530(19) Uani 1 1 d .
C29 C 0.6856(4) 0.1121(4) 0.4783(2) 0.0500(18) Uani 1 1 d .
C30 C 0.6828(3) 0.0975(3) 0.5243(2) 0.0400(15) Uani 1 1 d .
C31 C 0.7351(3) 0.1297(3) 0.5565(2) 0.0377(14) Uani 1 1 d .
C32 C 0.7997(3) 0.1810(3) 0.5455(2) 0.0400(15) Uani 1 1 d .
C33 C 0.8106(4) 0.2377(4) 0.5261(2) 0.0482(17) Uani 1 1 d .
C34 C 0.8724(4) 0.2858(4) 0.5182(3) 0.061(2) Uani 1 1 d .
C35 C 0.9228(4) 0.2767(4) 0.5289(3) 0.067(2) Uani 1 1 d .
C36 C 0.9123(4) 0.2210(4) 0.5480(3) 0.057(2) Uani 1 1 d .
C37 C 0.8511(3) 0.1730(3) 0.5563(2) 0.0455(16) Uani 1 1 d .
C38 C 0.7253(3) 0.0886(3) 0.6682(2) 0.0346(13) Uani 1 1 d .
C39 C 0.7621(3) 0.1033(3) 0.7115(2) 0.0375(14) Uani 1 1 d .
C40 C 0.8282(3) 0.1303(4) 0.7096(2) 0.0464(17) Uani 1 1 d .
C41 C 0.8595(5) 0.1414(6) 0.7500 0.049(2) Uani 1 2 d S
C42 C 0.9926(14) 0.4955(14) 0.7500 0.060(6) Uani 0.50 2 d SP
C43 C 0.9407(17) 0.5112(15) 0.7500 0.079(9) Uani 0.50 2 d SP
C44 C 0.8783(18) 0.0423(17) 0.6393(13) 0.061(8) Uiso 0.25 1 d P
C45 C 0.940(3) 0.087(3) 0.626(2) 0.100(15) Uiso 0.25 1 d P
H1 H 0.7507 -0.0782 0.5651 0.082 Uiso 1 1 d .
H2 H 0.6642 -0.1777 0.5821 0.094 Uiso 1 1 d .
H3 H 0.5689 -0.1847 0.6085 0.076 Uiso 1 1 d .
H4 H 0.4128 0.0006 0.6521 0.055 Uiso 1 1 d .
H5 H 0.4107 0.1683 0.6434 0.056 Uiso 1 1 d .
H6 H 0.7754 0.2435 0.5185 0.059 Uiso 1 1 d .
H7 H 0.8804 0.3252 0.5054 0.074 Uiso 1 1 d .
H8 H 0.9650 0.3095 0.5223 0.079 Uiso 1 1 d .
H9 H 0.9478 0.2155 0.5553 0.070 Uiso 1 1 d .
H10 H 0.8436 0.1339 0.5694 0.056 Uiso 1 1 d .
H11 H 0.9280 0.5145 0.7804 0.086 Uiso 0.25 1 d P
H12 H 0.9520 0.5495 0.7343 0.086 Uiso 0.25 1 d P
H13 H 0.9025 0.4774 0.7353 0.086 Uiso 0.25 1 d P
H14 H 0.9658 0.1052 0.6522 0.120 Uiso 0.25 1 d P
H15 H 0.9574 0.0670 0.6080 0.120 Uiso 0.25 1 d P
H16 H 0.9389 0.1196 0.6089 0.120 Uiso 0.25 1 d P
H17 H 0.5422 -0.0239 0.5285 0.054 Uiso 1 1 d .
H18 H 0.5450 -0.0005 0.4507 0.058 Uiso 1 1 d .
H19 H 0.6353 0.0864 0.4195 0.064 Uiso 1 1 d .
H20 H 0.7234 0.1470 0.4659 0.061 Uiso 1 1 d .
H21 H 0.8503 0.1401 0.6813 0.056 Uiso 1 1 d .
H22 H 0.4616 -0.1106 0.6847 0.100 Uiso 0.75 1 d P
H23 H 0.3629 -0.2050 0.6994 0.134 Uiso 0.75 1 d P
H24 H 0.3110 -0.2600 0.6360 0.147 Uiso 0.75 1 d P
H25 H 0.3587 -0.2645 0.5725 0.139 Uiso 0.75 1 d P
H26 H 0.4729 -0.1875 0.5656 0.110 Uiso 0.75 1 d P
H27 H 0.5356 -0.1636 0.6961 0.076 Uiso 0.25 1 d P
H28 H 0.4423 -0.2520 0.7230 0.076 Uiso 0.25 1 d P
H29 H 0.3449 -0.2838 0.6867 0.076 Uiso 0.25 1 d P
H30 H 0.3408 -0.2272 0.6236 0.076 Uiso 0.25 1 d P
H31 H 0.4341 -0.1387 0.5967 0.076 Uiso 0.25 1 d P
H32 H 0.1221 0.0526 0.4692 0.109 Uiso 1 1 d .
H33 H 0.0760 -0.0025 0.4327 0.109 Uiso 1 1 d .
H34 H 0.6455 0.1745 0.7064 0.073 Uiso 1 1 d .
H35 H 0.6225 0.2277 0.7064 0.073 Uiso 1 1 d .
H36 H 0.7430 0.0133 0.5755 0.060 Uiso 1 1 d .

loop_
_atom_site_aniso_label
_atom_site_aniso_U_11
_atom_site_aniso_U_22
_atom_site_aniso_U_33
_atom_site_aniso_U_23
_atom_site_aniso_U_13
_atom_site_aniso_U_12
Co1 0.0376(5) 0.0348(5) 0.0251(4) -0.0017(3) 0.0000(3) 0.0164(4)
Co2 0.0351(5) 0.0395(5) 0.0398(5) 0.0003(4) 0.0023(4) 0.0159(4)
Co3 0.0592(10) 0.0592(10) 0.0580(17) 0.000 0.000 0.0296(5)
Cl1 0.0481(12) 0.0664(14) 0.195(4) 0.0436(18) 0.0441(17) 0.0292(11)
Cl2 0.0450(15) 0.126(3) 0.0431(15) 0.000 0.000 0.0426(17)
O1 0.035(2) 0.036(2) 0.034(2) -0.0026(18) -0.0003(18) 0.0169(19)
O2 0.040(3) 0.036(2) 0.068(4) 0.004(2) 0.012(2) 0.014(2)
O3 0.040(3) 0.037(2) 0.055(3) -0.002(2) -0.002(2) 0.018(2)
O4 0.044(3) 0.041(2) 0.027(2) 0.0004(18) -0.0006(19) 0.020(2)
O5 0.055(3) 0.071(3) 0.038(3) 0.005(2) 0.004(2) 0.036(3)
O6 0.076(4) 0.070(4) 0.079(5) -0.030(4) -0.022(4) 0.040(4)
O7 0.115(7) 0.119(7) 0.148(9) 0.035(6) -0.043(6) 0.056(6)
O8 0.066(4) 0.073(4) 0.111(6) 0.019(4) -0.007(4) 0.036(4)
O9 0.070(4) 0.090(5) 0.080(5) -0.008(4) -0.004(4) 0.036(4)
O10 0.082(5) 0.078(4) 0.071(5) -0.011(4) -0.008(4) 0.031(4)
O11 0.048(8) 0.042(8) 0.048(9) -0.010(7) -0.009(7) 0.006(7)
O12 0.070(11) 0.090(14) 0.091(16) -0.025(11) -0.029(10) 0.057(11)
O13 0.055(11) 0.26(3) 0.104(17) 0.000 0.000 -0.017(14)
O14 0.061(3) 0.072(4) 0.039(3) -0.005(3) 0.001(2) 0.028(3)
O15 0.087(5) 0.084(5) 0.097(6) -0.010(4) 0.004(4) 0.041(4)
O16 0.051(8) 0.090(11) 0.156(18) -0.006(11) 0.020(9) 0.006(7)
O17 0.040(3) 0.040(3) 0.163(13) 0.000 0.000 0.0198(15)
O18 0.094(11) 0.094(11) 0.066(16) 0.000 0.000 0.047(5)
N1 0.056(4) 0.039(3) 0.036(3) -0.005(2) -0.003(3) 0.024(3)
N2 0.041(3) 0.036(3) 0.031(3) 0.001(2) 0.000(2) 0.017(2)
N3 0.044(3) 0.039(3) 0.033(3) 0.001(2) 0.001(2) 0.017(3)
N4 0.038(3) 0.039(3) 0.031(3) -0.003(2) 0.000(2) 0.018(2)
N5 0.046(3) 0.044(3) 0.026(3) -0.006(2) -0.001(2) 0.025(3)
N6 0.039(3) 0.036(3) 0.025(3) 0.000(2) 0.002(2) 0.016(2)
N7 0.042(3) 0.046(3) 0.022(3) 0.002(2) 0.003(2) 0.022(3)
N8 0.039(4) 0.045(4) 0.029(4) 0.000 0.000 0.020(4)
N9 0.069(5) 0.085(6) 0.054(4) 0.007(4) -0.004(4) 0.050(5)
N10 0.068(5) 0.062(4) 0.075(6) 0.002(4) -0.008(4) 0.038(4)
N11 0.057(9) 0.063(10) 0.029(7) 0.000 0.000 0.014(8)
N12 0.11(2) 0.19(3) 0.022(11) 0.000 0.000 0.06(2)
C1 0.056(4) 0.049(4) 0.048(4) -0.001(3) 0.003(3) 0.029(4)
C2 0.070(5) 0.068(6) 0.080(7) -0.008(5) 0.006(5) 0.046(5)
C3 0.093(7) 0.053(5) 0.094(8) -0.005(5) 0.009(6) 0.047(5)
C4 0.063(5) 0.044(4) 0.080(6) -0.003(4) 0.010(5) 0.025(4)
C5 0.062(5) 0.041(4) 0.043(4) -0.003(3) -0.001(3) 0.027(4)
C6 0.049(4) 0.037(4) 0.047(4) -0.001(3) 0.011(3) 0.014(3)
C19 0.040(3) 0.040(3) 0.025(3) 0.000(2) 0.000(2) 0.020(3)
C20 0.042(3) 0.039(3) 0.026(3) -0.001(3) -0.004(3) 0.018(3)
C21 0.041(4) 0.042(4) 0.047(4) 0.000(3) 0.002(3) 0.016(3)
C22 0.043(4) 0.054(4) 0.061(5) 0.010(4) 0.007(4) 0.018(3)
C23 0.042(4) 0.051(4) 0.047(4) 0.003(3) 0.005(3) 0.024(3)
C24 0.047(4) 0.036(3) 0.029(3) -0.001(3) 0.003(3) 0.019(3)
C25 0.040(4) 0.037(3) 0.034(3) -0.002(3) 0.001(3) 0.015(3)
C26 0.045(4) 0.050(4) 0.037(4) -0.012(3) -0.009(3) 0.025(3)
C27 0.056(4) 0.059(4) 0.033(4) -0.016(3) -0.010(3) 0.032(4)
C28 0.062(5) 0.077(5) 0.025(3) -0.002(3) -0.001(3) 0.038(4)
C29 0.056(4) 0.059(4) 0.033(4) 0.003(3) 0.002(3) 0.027(4)
C30 0.051(4) 0.050(4) 0.027(3) -0.002(3) 0.000(3) 0.031(3)
C31 0.047(4) 0.044(3) 0.023(3) 0.003(3) 0.003(3) 0.023(3)
C32 0.043(4) 0.040(3) 0.027(3) 0.000(3) 0.005(3) 0.013(3)
C33 0.060(4) 0.052(4) 0.033(4) 0.006(3) 0.009(3) 0.028(4)
C34 0.074(6) 0.039(4) 0.054(5) 0.012(3) 0.023(4) 0.017(4)
C35 0.061(5) 0.054(5) 0.068(6) 0.004(4) 0.023(4) 0.016(4)
C36 0.053(4) 0.061(5) 0.054(5) 0.004(4) 0.013(4) 0.025(4)
C37 0.047(4) 0.051(4) 0.038(4) 0.001(3) 0.008(3) 0.024(3)
C38 0.037(3) 0.041(3) 0.028(3) -0.001(3) -0.001(2) 0.022(3)
C39 0.046(4) 0.047(4) 0.024(3) -0.001(3) 0.002(3) 0.026(3)
C40 0.045(4) 0.068(5) 0.027(3) 0.000(3) 0.001(3) 0.029(4)
C41 0.038(5) 0.074(7) 0.037(5) 0.000 0.000 0.031(5)
C42 0.076(17) 0.088(18) 0.022(10) 0.000 0.000 0.046(15)
C43 0.14(3) 0.10(2) 0.020(10) 0.000 0.000 0.08(2)

loop_
_atom_type_symbol
_atom_type_description
_atom_type_scat_dispersion_real
_atom_type_scat_dispersion_imag
_atom_type_scat_source
C C 0.0033 0.0016 'International Tables Vol C Tables 4.2.6.8 and 6.1.1.4'
H H 0.0000 0.0000 'International Tables Vol C Tables 4.2.6.8 and 6.1.1.4'
N N 0.0061 0.0033 'International Tables Vol C Tables 4.2.6.8 and 6.1.1.4'
O O 0.0106 0.0060 'International Tables Vol C Tables 4.2.6.8 and 6.1.1.4'
Cl Cl 0.1484 0.1585 'International Tables Vol C Tables 4.2.6.8 and 6.1.1.4'
Co Co 0.3494 0.9721 'International Tables Vol C Tables 4.2.6.8 and 6.1.1.4'

loop_
_geom_angle_atom_site_label_1
_geom_angle_atom_site_label_2
_geom_angle_atom_site_label_3
_geom_angle
_geom_angle_site_symmetry_1
_geom_angle_site_symmetry_3
N6 Co1 N2 177.1(2) . .
N6 Co1 O4 82.7(2) . .
N2 Co1 O4 94.6(2) . .
N6 Co1 N1 98.2(3) . .
N2 Co1 N1 82.9(3) . .
O4 Co1 N1 90.5(2) . .
N6 Co1 N5 82.2(2) . .
N2 Co1 N5 100.5(2) . .
O4 Co1 N5 164.9(2) . .
N1 Co1 N5 91.6(2) . .
N6 Co1 O1 96.9(2) . .
N2 Co1 O1 82.0(2) . .
O4 Co1 O1 90.90(19) . .
N1 Co1 O1 165.0(2) . .
N5 Co1 O1 90.9(2) . .
O3 Co2 O14 86.6(2) 2_655 .
O3 Co2 N4 170.0(2) 2_655 .
O14 Co2 N4 88.2(2) . .
O3 Co2 O5 85.4(2) 2_655 .
O14 Co2 O5 171.8(2) . .
N4 Co2 O5 99.6(2) . .
O3 Co2 O2 112.57(19) 2_655 .
O14 Co2 O2 94.2(2) . .
N4 Co2 O2 76.3(2) . .
O5 Co2 O2 90.0(2) . .
O3 Co2 O1 99.11(18) 2_655 .
O14 Co2 O1 92.4(2) . .
N4 Co2 O1 72.57(18) . .
O5 Co2 O1 87.68(19) . .
O2 Co2 O1 147.94(18) . .
O15 Co3 O15 92.2(3) 9_556 7_556
O15 Co3 O15 87.8(3) 9_556 2
O15 Co3 O15 87.8(3) 7_556 2
O15 Co3 O15 87.8(3) 9_556 .
O15 Co3 O15 179.999(1) 7_556 .
O15 Co3 O15 92.2(3) 2 .
O15 Co3 O15 92.2(3) 9_556 8_556
O15 Co3 O15 92.2(3) 7_556 8_556
O15 Co3 O15 179.997(1) 2 8_556
O15 Co3 O15 87.8(3) . 8_556
O15 Co3 O15 179.998(1) 9_556 3
O15 Co3 O15 87.8(3) 7_556 3
O15 Co3 O15 92.2(3) 2 3
O15 Co3 O15 92.2(3) . 3
O15 Co3 O15 87.8(3) 8_556 3
C19 O1 Co1 108.0(4) . .
C19 O1 Co2 112.8(4) . .
Co1 O1 Co2 138.9(2) . .
C25 O2 Co2 117.6(4) . .
C25 O3 Co2 119.5(4) . 3_665
C38 O4 Co1 108.2(4) . .
N9 O5 Co2 119.2(5) . .
N11 O11 O11 48.8(10) . 10_557
N11 O11 O12 45.6(11) . 10_557
O11 O11 O12 80.3(10) 10_557 10_557
O12 O12 N11 62.6(11) 10_557 .
O12 O12 O11 99.7(10) 10_557 10_557
N11 O12 O11 49.0(11) . 10_557
C1 N1 C5 120.4(6) . .
C1 N1 Co1 127.5(5) . .
C5 N1 Co1 112.1(5) . .
C6 N2 N3 123.7(6) . .
C6 N2 Co1 119.5(5) . .
N3 N2 Co1 116.7(4) . .
C19 N3 N2 107.8(5) . .
C20 N4 C24 119.6(6) . .
C20 N4 Co2 122.8(4) . .
C24 N4 Co2 116.9(4) . .
C26 N5 C30 119.9(6) . .
C26 N5 Co1 127.3(5) . .
C30 N5 Co1 112.8(4) . .
C31 N6 N7 123.2(5) . .
C31 N6 Co1 120.0(5) . .
N7 N6 Co1 116.8(4) . .
C38 N7 N6 106.2(5) . .
C39 N8 C39 116.0(8) 10_557 .
O6 N9 O7 123.6(9) . .
O6 N9 O5 120.4(7) . .
O7 N9 O5 115.8(9) . .
O8 N10 O10 121.1(9) . .
O8 N10 O9 119.8(9) . .
O10 N10 O9 119.0(8) . .
O12 N11 O12 55(2) 10_557 .
O12 N11 O13 116(2) 10_557 .
O12 N11 O13 116(2) . .
O12 N11 O11 85.4(14) 10_557 .
O12 N11 O11 121.8(17) . .
O13 N11 O11 119.7(18) . .
O12 N11 O11 121.8(17) 10_557 10_557
O12 N11 O11 85.4(14) . 10_557
O13 N11 O11 119.7(18) . 10_557
O11 N11 O11 82(2) . 10_557
N1 C1 C2 121.5(8) . .
C3 C2 C1 119.8(8) . .
C2 C3 C4 119.1(8) . .
C5 C4 C3 119.2(8) . .
N1 C5 C4 120.0(7) . .
N1 C5 C6 114.3(6) . .
C4 C5 C6 125.7(7) . .
N2 C6 C5 111.0(6) . .
N2 C6 C7 121.8(6) . .
C5 C6 C7 126.9(6) . .
N2 C6 C13 128.6(6) . .
C5 C6 C13 116.1(6) . .
C7 C6 C13 26.01(12) . .
C13 C7 C18 124.855(3) . .
C13 C7 C8 71.369(4) . .
C18 C7 C8 63.449(2) . .
C13 C7 C12 127.750(2) . .
C18 C7 C12 60.478(1) . .
C8 C7 C12 119.405(2) . .
C13 C7 C6 77.4(3) . .
C18 C7 C6 153.7(3) . .
C8 C7 C6 120.4(3) . .
C12 C7 C6 120.0(3) . .
C13 C7 C14 20.669(1) . .
C18 C7 C14 106.5 . .
C8 C7 C14 64.118(3) . .
C12 C7 C14 112.601(2) . .
C6 C7 C14 97.4(3) . .
C18 C8 C13 65.338(1) . .
C18 C8 C7 39.525(2) . .
C13 C8 C7 28.822(2) . .
C18 C8 C9 86.096(2) . .
C13 C8 C9 129.3 . .
C7 C8 C9 121.0 . .
C18 C8 C17 51.085(1) . .
C13 C8 C17 101.102(1) . .
C7 C8 C17 85.924(1) . .
C9 C8 C17 35.561(2) . .
C18 C8 C14 99.150(2) . .
C13 C8 C14 48.130(1) . .
C7 C8 C14 74.542(2) . .
C9 C8 C14 102.196(1) . .
C17 C8 C14 99.516(1) . .
C17 C9 C16 73.793(2) . .
C17 C9 C10 22.378(1) . .
C16 C9 C10 72.076(1) . .
C17 C9 C8 93.266(2) . .
C16 C9 C8 113.354(1) . .
C10 C9 C8 114.760(3) . .
C17 C9 C18 50.014(2) . .
C16 C9 C18 102.0 . .
C10 C9 C18 70.883(4) . .
C8 C9 C18 43.919(1) . .
C17 C10 C11 83.044(2) . .
C17 C10 C9 45.998(1) . .
C11 C10 C9 129.040(3) . .
C17 C10 C16 64.983(1) . .
C11 C10 C16 114.034(4) . .
C9 C10 C16 51.611(2) . .
C17 C10 C18 25.734(1) . .
C11 C10 C18 65.008(1) . .
C9 C10 C18 66.384(3) . .
C16 C10 C18 89.844(2) . .
C10 C11 C17 23.719(1) . .
C10 C11 C12 114.803(1) . .
C17 C11 C12 91.204(1) . .
C10 C11 C18 72.970(2) . .
C17 C11 C18 50.8 . .
C12 C11 C18 43.723(1) . .
C18 C12 C7 39.075(1) . .
C18 C12 C11 81.671(1) . .
C7 C12 C11 118.670(1) . .
C18 C12 C13 47.509(1) . .
C7 C12 C13 16.3 . .
C11 C12 C13 118.074(1) . .
C18 C12 C17 43.060(1) . .
C7 C12 C17 76.635(2) . .
C11 C12 C17 42.344(1) . .
C13 C12 C17 76.366(3) . .
C7 C13 C8 79.809(3) . .
C7 C13 C14 149.531(1) . .
C8 C13 C14 86.972(1) . .
C7 C13 C18 31.839(1) . .
C8 C13 C18 55.203(2) . .
C14 C13 C18 120.001(1) . .
C7 C13 C6 76.6(3) . .
C8 C13 C6 123.7(3) . .
C14 C13 C6 132.7(3) . .
C18 C13 C6 107.3(3) . .
C7 C13 C12 35.917(2) . .
C8 C13 C12 94.838(1) . .
C14 C13 C12 119.810(2) . .
C18 C13 C12 40.873(1) . .
C6 C13 C12 94.8(3) . .
C13 C14 C15 120.002(1) . .
C13 C14 C8 44.9 . .
C15 C14 C8 86.118(1) . .
C13 C14 C7 9.800(1) . .
C15 C14 C7 110.623(1) . .
C8 C14 C7 41.339(1) . .
C14 C15 C16 120.002(2) . .
C9 C16 C17 45.663(2) . .
C9 C16 C15 102.8 . .
C17 C16 C15 119.994(1) . .
C9 C16 C10 56.313(1) . .
C17 C16 C10 20.930(1) . .
C15 C16 C10 140.440(1) . .
C10 C17 C9 111.624(1) . .
C10 C17 C11 73.237(1) . .
C9 C17 C11 175.115(1) . .
C10 C17 C18 144.410(1) . .
C9 C17 C18 95.185(2) . .
C11 C17 C18 80.175(2) . .
C10 C17 C16 94.086(1) . .
C9 C17 C16 60.544(3) . .
C11 C17 C16 120.489(2) . .
C18 C17 C16 120.0 . .
C10 C17 C8 158.227(1) . .
C9 C17 C8 51.2 . .
C11 C17 C8 124.0 . .
C18 C17 C8 44.680(2) . .
C16 C17 C8 87.760(1) . .
C10 C17 C12 119.471(2) . .
C9 C17 C12 128.663(2) . .
C11 C17 C12 46.452(1) . .
C18 C17 C12 37.3 . .
C16 C17 C12 117.819(2) . .
C8 C17 C12 78.013(2) . .
C7 C18 C12 80.4 . .
C7 C18 C8 77.0 . .
C12 C18 C8 147.2 . .
C7 C18 C17 141.904(1) . .
C12 C18 C17 99.641(1) . .
C8 C18 C17 84.234(2) . .
C7 C18 C13 23.307(2) . .
C12 C18 C13 91.618(3) . .
C8 C18 C13 59.459(2) . .
C17 C18 C13 119.996(3) . .
C7 C18 C11 131.9 . .
C12 C18 C11 54.6 . .
C8 C18 C11 132.2 . .
C17 C18 C11 48.975(2) . .
C13 C18 C11 130.635(1) . .
C7 C18 C9 121.558(2) . .
C12 C18 C9 130.765(2) . .
C8 C18 C9 49.984(2) . .
C17 C18 C9 34.8 . .
C13 C18 C9 98.897(4) . .
C11 C18 C9 83.767(2) . .
C7 C18 C10 150.168(1) . .
C12 C18 C10 95.214(1) . .
C8 C18 C10 92.686(2) . .
C17 C18 C10 9.9 . .
C13 C18 C10 129.282(2) . .
C11 C18 C10 42.021(1) . .
C9 C18 C10 42.733(1) . .
O1 C19 N3 125.2(6) . .
O1 C19 C20 117.4(6) . .
N3 C19 C20 117.3(6) . .
N4 C20 C21 122.7(6) . .
N4 C20 C19 113.2(6) . .
C21 C20 C19 124.1(6) . .
C20 C21 C22 116.1(6) . .
C23 C22 C21 123.0(7) . .
C23 C22 Cl1 118.9(6) . .
C21 C22 Cl1 118.1(6) . .
C22 C23 C24 115.5(7) . .
N4 C24 C23 123.2(6) . .
N4 C24 C25 113.1(6) . .
C23 C24 C25 123.7(6) . .
O2 C25 O3 125.9(6) . .
O2 C25 C24 115.6(6) . .
O3 C25 C24 118.5(6) . .
N5 C26 C27 120.9(7) . .
C28 C27 C26 119.6(7) . .
C29 C28 C27 119.1(7) . .
C28 C29 C30 119.9(7) . .
N5 C30 C29 120.6(6) . .
N5 C30 C31 114.0(6) . .
C29 C30 C31 125.3(7) . .
N6 C31 C30 110.8(6) . .
N6 C31 C32 123.4(6) . .
C30 C31 C32 125.6(6) . .
C33 C32 C37 119.6(6) . .
C33 C32 C31 121.6(7) . .
C37 C32 C31 118.7(6) . .
C34 C33 C32 119.6(7) . .
C33 C34 C35 119.9(8) . .
C36 C35 C34 120.6(8) . .
C35 C36 C37 120.0(8) . .
C36 C37 C32 120.3(7) . .
O4 C38 N7 126.0(6) . .
O4 C38 C39 120.1(6) . .
N7 C38 C39 113.9(6) . .
N8 C39 C40 124.3(6) . .
N8 C39 C38 116.6(6) . .
C40 C39 C38 119.1(6) . .
C41 C40 C39 116.9(7) . .
C40 C41 C40 121.5(9) 10_557 .
C40 C41 Cl2 119.2(5) 10_557 .
C40 C41 Cl2 119.2(5) . .
N12 C42 C43 179(4) . .
N13 C44 C45 173(5) . .

loop_
_geom_bond_atom_site_label_1
_geom_bond_atom_site_label_2
_geom_bond_distance
_geom_bond_site_symmetry_2
Co1 N6 1.845(5) .
Co1 N2 1.865(6) .
Co1 O4 1.905(4) .
Co1 N1 1.916(6) .
Co1 N5 1.925(6) .
Co1 O1 1.939(4) .
Co2 O3 2.023(5) 2_655
Co2 O14 2.053(6) .
Co2 N4 2.062(5) .
Co2 O5 2.085(5) .
Co2 O2 2.114(5) .
Co2 O1 2.321(4) .
Co3 O15 2.117(8) 9_556
Co3 O15 2.117(8) 7_556
Co3 O15 2.118(8) 2
Co3 O15 2.118(8) .
Co3 O15 2.118(8) 8_556
Co3 O15 2.118(8) 3
Cl1 C22 1.736(8) .
Cl2 C41 1.743(10) .
O1 C19 1.299(8) .
O2 C25 1.249(8) .
O3 C25 1.253(8) .
O3 Co2 2.023(5) 3_665
O4 C38 1.275(8) .
O5 N9 1.297(9) .
O6 N9 1.197(10) .
O7 N9 1.252(11) .
O8 N10 1.230(10) .
O9 N10 1.272(11) .
O10 N10 1.233(10) .
O11 N11 1.21(2) .
O11 O11 1.60(3) 10_557
O11 O12 1.60(3) 10_557
O12 O12 1.06(4) 10_557
O12 N11 1.15(2) .
O12 O11 1.60(3) 10_557
O13 N11 1.19(2) .
N1 C1 1.326(10) .
N1 C5 1.368(10) .
N2 C6 1.279(9) .
N2 N3 1.370(8) .
N3 C19 1.315(8) .
N4 C20 1.325(8) .
N4 C24 1.341(9) .
N5 C26 1.338(9) .
N5 C30 1.361(9) .
N6 C31 1.303(8) .
N6 N7 1.375(8) .
N7 C38 1.328(8) .
N8 C39 1.338(7) 10_557
N8 C39 1.339(7) .
N11 O12 1.15(2) 10_557
N11 O11 1.21(2) 10_557
N12 C42 1.13(4) .
N13 C44 1.08(5) .
C1 C2 1.390(11) .
C2 C3 1.360(14) .
C3 C4 1.407(14) .
C4 C5 1.389(11) .
C5 C6 1.482(11) .
C6 C7 1.492(7) .
C6 C13 1.497(7) .
C7 C13 0.6727 .
C7 C18 0.8969 .
C7 C8 1.3733 .
C7 C12 1.4031 .
C7 C14 2.0039 .
C8 C18 1.2606 .
C8 C13 1.3222 .
C8 C9 1.3919 .
C8 C17 1.7838 .
C8 C14 1.8706 .
C9 C17 1.0391 .
C9 C16 1.2650 .
C9 C10 1.3429 .
C9 C18 1.8132 .
C10 C17 0.5499 .
C10 C11 1.3091 .
C10 C16 1.5355 .
C10 C18 1.8698 .
C11 C17 1.3571 .
C11 C12 1.4603 .
C11 C18 1.7725 .
C12 C18 1.2381 .
C12 C13 1.8913 .
C12 C17 2.0143 .
C13 C14 1.3949 .
C13 C18 1.3951 .
C14 C15 1.3950 .
C15 C16 1.3951 .
C16 C17 1.3950 .
C17 C18 1.3950 .
C19 C20 1.479(9) .
C20 C21 1.390(9) .
C21 C22 1.395(11) .
C22 C23 1.378(11) .
C23 C24 1.391(10) .
C24 C25 1.512(9) .
C26 C27 1.394(11) .
C27 C28 1.385(11) .
C28 C29 1.364(11) .
C29 C30 1.395(10) .
C30 C31 1.461(10) .
C31 C32 1.471(9) .
C32 C33 1.387(10) .
C32 C37 1.391(10) .
C33 C34 1.384(11) .
C34 C35 1.386(14) .
C35 C36 1.364(13) .
C36 C37 1.375(11) .
C38 C39 1.495(9) .
C39 C40 1.399(10) .
C40 C41 1.366(8) .
C41 C40 1.366(8) 10_557
C42 C43 1.49(4) .
C44 C45 1.39(6) .

loop_
_cod_changelog_entry_id
_cod_changelog_entry_author
_cod_changelog_entry_date
_cod_changelog_entry_text
1 'Vaitkus, Antanas' 2022-05-06T18:30:00+03:00 'Updated bibliographic information.'
